data_1520272
loop_
_publ_author_name
'Hursthouse, Michael B.'
'Coles, Simon J.'
'Davies, David B.'
'Kilic, Adem'

_publ_section_title
;
 C5H13Cl3N5OP3
;
_journal_name_full 'Crystal Structure Report Archive'
_journal_page_first 414
_journal_year 2008
_chemical_formula_sum 'C5 H13 Cl3 N5 O P3'
_chemical_formula_weight 358.46
_space_group_IT_number 14
_symmetry_cell_setting monoclinic
_symmetry_space_group_name_Hall '-P 2yn'
_symmetry_space_group_name_H-M 'P 1 21/n 1'
_atom_sites_solution_hydrogens geom
_atom_sites_solution_primary direct
_atom_sites_solution_secondary difmap
_cell_angle_alpha 90.00
_cell_angle_beta 101.6620(10)
_cell_angle_gamma 90.00
_cell_formula_units_Z 16
_cell_length_a 18.3051(5)
_cell_length_b 8.13900(10)
_cell_length_c 39.2691(9)
_cell_measurement_reflns_used 14310
_cell_measurement_temperature 120(2)
_cell_measurement_theta_max 27.48
_cell_measurement_theta_min 2.91
_cell_volume 5729.7(2)
_computing_cell_refinement 'DENZO & COLLECT'
_computing_data_collection 'DENZO (Otwinowski & Minor, 1997) & COLLECT (Hooft, 1998)'
_computing_data_reduction 'DENZO & COLLECT'
_computing_structure_refinement 'SHELXL-97 (Sheldrick, 1997)'
_computing_structure_solution 'SHELXL-97 (Sheldrick, 1997)'
_diffrn_ambient_temperature 120(2)
_diffrn_detector_area_resol_mean 9.091
_diffrn_measured_fraction_theta_full 0.877
_diffrn_measured_fraction_theta_max 0.877
_diffrn_measurement_device_type 'Nonius KappaCCD'
_diffrn_measurement_method '\f & \w scans'
_diffrn_radiation_monochromator graphite
_diffrn_radiation_type MoK\a
_diffrn_radiation_wavelength 0.71073
_diffrn_reflns_av_R_equivalents 0.0757
_diffrn_reflns_av_sigmaI/netI 0.0922
_diffrn_reflns_limit_h_max 23
_diffrn_reflns_limit_h_min -23
_diffrn_reflns_limit_k_max 10
_diffrn_reflns_limit_k_min -9
_diffrn_reflns_limit_l_max 50
_diffrn_reflns_limit_l_min -50
_diffrn_reflns_number 47265
_diffrn_reflns_theta_full 27.50
_diffrn_reflns_theta_max 27.50
_diffrn_reflns_theta_min 2.96
_exptl_absorpt_coefficient_mu 0.966
_exptl_absorpt_correction_T_max 0.9533
_exptl_absorpt_correction_T_min 0.7736
_exptl_absorpt_correction_type multi-scan
_exptl_absorpt_process_details 'SADABS (Sheldrick, 2003)'
_exptl_crystal_colour colourless
_exptl_crystal_density_diffrn 1.662
_exptl_crystal_density_method 'not measured'
_exptl_crystal_description block
_exptl_crystal_F_000 2912
_exptl_crystal_size_max 0.28
_exptl_crystal_size_mid 0.20
_exptl_crystal_size_min 0.05
_refine_diff_density_max 0.714
_refine_diff_density_min -0.582
_refine_diff_density_rms 0.119
_refine_ls_extinction_method none
_refine_ls_goodness_of_fit_ref 1.076
_refine_ls_hydrogen_treatment mixed
_refine_ls_matrix_type full
_refine_ls_number_parameters 649
_refine_ls_number_reflns 11550
_refine_ls_number_restraints 0
_refine_ls_restrained_S_all 1.076
_refine_ls_R_factor_all 0.1003
_refine_ls_R_factor_gt 0.0542
_refine_ls_shift/su_max 0.026
_refine_ls_shift/su_mean 0.001
_refine_ls_structure_factor_coef Fsqd
_refine_ls_weighting_details 'calc w=1/[\s^2^(Fo^2^)+(0.0522P)^2^+1.8622P] where P=(Fo^2^+2Fc^2^)/3'
_refine_ls_weighting_scheme calc
_refine_ls_wR_factor_gt 0.1145
_refine_ls_wR_factor_ref 0.1337
_reflns_number_gt 7530
_reflns_number_total 11550
_reflns_threshold_expression >2sigma(I)
_cod_data_source_file eCrystal-414.cif
_cod_data_source_block 2008src0009
_cod_depositor_comments
;
Citation :
Hursthouse, Michael B. and Coles, Simon J. and Davies, David B. and 
Kilic, Adem (2008) 
University of Southampton, Crystal Structure Report Archive. 
(doi:10.5258/ecrystals/414)

More at:
http://ecrystals.chem.soton.ac.uk/414/

The following automatic conversions were performed:

'_symmetry_cell_setting' value 'Monoclinic' changed to 'monoclinic'
according to the built-in table from CIF Core dictionary named
'cif_core.dic' version 2.4.1 from 2010-06-29.

Automatic conversion script
Id: cif_fix_values 3392 2015-05-12 13:50:21Z andrius 
;
_cod_original_sg_symbol_H-M P21/n
_cod_database_code 1520272

loop_
_symmetry_equiv_pos_as_xyz
'x, y, z'
'-x+1/2, y+1/2, -z+1/2'
'-x, -y, -z'
'x-1/2, -y-1/2, z-1/2'

loop_
_atom_site_label
_atom_site_type_symbol
_atom_site_fract_x
_atom_site_fract_y
_atom_site_fract_z
_atom_site_U_iso_or_equiv
_atom_site_adp_type
_atom_site_occupancy
_atom_site_symmetry_multiplicity
_atom_site_calc_flag
_atom_site_refinement_flags
_atom_site_disorder_assembly
_atom_site_disorder_group
C20 C 0.1017(2) 0.4395(6) 0.04736(11) 0.0355(12) Uani 1 1 d . . .
H20A H 0.1005 0.5589 0.0440 0.053 Uiso 1 1 calc R . .
H20B H 0.1209 0.3870 0.0285 0.053 Uiso 1 1 calc R . .
H20C H 0.1342 0.4126 0.0697 0.053 Uiso 1 1 calc R . .
C1 C 0.7147(2) 0.4075(5) 0.12094(11) 0.0257(10) Uani 1 1 d . . .
H1A H 0.7672 0.3870 0.1193 0.031 Uiso 1 1 calc R . .
H1B H 0.7141 0.4976 0.1378 0.031 Uiso 1 1 calc R . .
C2 C 0.6696(2) 0.4564(5) 0.08559(10) 0.0233(10) Uani 1 1 d . . .
H2A H 0.6919 0.5555 0.0772 0.028 Uiso 1 1 calc R . .
H2B H 0.6712 0.3666 0.0688 0.028 Uiso 1 1 calc R . .
C3 C 0.5895(2) 0.4916(5) 0.08741(11) 0.0262(10) Uani 1 1 d . . .
H3A H 0.5873 0.5871 0.1028 0.031 Uiso 1 1 calc R . .
H3B H 0.5608 0.5190 0.0639 0.031 Uiso 1 1 calc R . .
C4 C 0.4335(2) -0.0985(6) 0.20208(11) 0.0322(12) Uani 1 1 d . . .
H4A H 0.4512 -0.0317 0.2232 0.039 Uiso 1 1 calc R . .
H4B H 0.4485 -0.2139 0.2076 0.039 Uiso 1 1 calc R . .
C5 C 0.3501(3) -0.0886(6) 0.19212(13) 0.0435(13) Uani 1 1 d . . .
H5A H 0.3349 0.0265 0.1882 0.065 Uiso 1 1 calc R . .
H5B H 0.3282 -0.1343 0.2109 0.065 Uiso 1 1 calc R . .
H5C H 0.3326 -0.1514 0.1707 0.065 Uiso 1 1 calc R . .
C6 C 0.2672(2) 0.4870(5) 0.12715(11) 0.0243(10) Uani 1 1 d . . .
H6A H 0.2642 0.3992 0.1095 0.029 Uiso 1 1 calc R . .
H6B H 0.2158 0.5156 0.1293 0.029 Uiso 1 1 calc R . .
C7 C 0.3112(2) 0.4254(5) 0.16202(11) 0.0237(10) Uani 1 1 d . . .
H7A H 0.3131 0.5125 0.1798 0.028 Uiso 1 1 calc R . .
H7B H 0.2857 0.3287 0.1695 0.028 Uiso 1 1 calc R . .
C8 C 0.3899(2) 0.3785(5) 0.15914(11) 0.0268(11) Uani 1 1 d . . .
H8A H 0.4185 0.3445 0.1822 0.032 Uiso 1 1 calc R . .
H8B H 0.3883 0.2844 0.1430 0.032 Uiso 1 1 calc R . .
C9 C 0.5486(2) 0.9865(5) 0.04554(10) 0.0231(10) Uani 1 1 d . . .
H9A H 0.5295 1.1004 0.0423 0.028 Uiso 1 1 calc R . .
H9B H 0.5292 0.9247 0.0239 0.028 Uiso 1 1 calc R . .
C10 C 0.6328(2) 0.9890(5) 0.05219(11) 0.0293(11) Uani 1 1 d . . .
H10A H 0.6522 1.0480 0.0739 0.044 Uiso 1 1 calc R . .
H10B H 0.6492 1.0445 0.0329 0.044 Uiso 1 1 calc R . .
H10C H 0.6518 0.8760 0.0541 0.044 Uiso 1 1 calc R . .
C11 C 0.1059(3) -0.1667(5) 0.10297(12) 0.0325(12) Uani 1 1 d . . .
H11A H 0.0718 -0.2449 0.0883 0.039 Uiso 1 1 calc R . .
H11B H 0.1368 -0.2298 0.1222 0.039 Uiso 1 1 calc R . .
C12 C 0.1564(2) -0.0876(5) 0.08122(11) 0.0302(11) Uani 1 1 d . . .
H12A H 0.1862 -0.1738 0.0725 0.036 Uiso 1 1 calc R . .
H12B H 0.1255 -0.0321 0.0609 0.036 Uiso 1 1 calc R . .
C13 C 0.2081(3) 0.0356(6) 0.10232(12) 0.0349(12) Uani 1 1 d . . .
H13A H 0.2422 -0.0219 0.1214 0.042 Uiso 1 1 calc R . .
H13B H 0.2388 0.0884 0.0873 0.042 Uiso 1 1 calc R . .
C14 C -0.0569(2) 0.4680(5) 0.20831(11) 0.0275(11) Uani 1 1 d . . .
H14A H -0.0367 0.5811 0.2112 0.033 Uiso 1 1 calc R . .
H14B H -0.0355 0.4050 0.2295 0.033 Uiso 1 1 calc R . .
C15 C -0.1401(2) 0.4735(6) 0.20387(11) 0.0327(12) Uani 1 1 d . . .
H15A H -0.1610 0.5413 0.1836 0.049 Uiso 1 1 calc R . .
H15B H -0.1534 0.5211 0.2247 0.049 Uiso 1 1 calc R . .
H15C H -0.1602 0.3619 0.2004 0.049 Uiso 1 1 calc R . .
C16 C -0.0979(2) 0.9744(5) 0.16451(11) 0.0284(11) Uani 1 1 d . . .
H16A H -0.0952 1.0653 0.1480 0.034 Uiso 1 1 calc R . .
H16B H -0.0643 1.0013 0.1869 0.034 Uiso 1 1 calc R . .
C17 C -0.1774(2) 0.9563(5) 0.16988(10) 0.0273(11) Uani 1 1 d . . .
H17A H -0.1792 0.8706 0.1876 0.033 Uiso 1 1 calc R . .
H17B H -0.1940 1.0612 0.1786 0.033 Uiso 1 1 calc R . .
C18 C -0.2297(2) 0.9098(5) 0.13617(11) 0.0291(11) Uani 1 1 d . . .
H18A H -0.2812 0.9001 0.1401 0.035 Uiso 1 1 calc R . .
H18B H -0.2289 0.9965 0.1185 0.035 Uiso 1 1 calc R . .
C19 C 0.0234(2) 0.3775(5) 0.04713(10) 0.0246(10) Uani 1 1 d . . .
H19A H -0.0101 0.4089 0.0250 0.030 Uiso 1 1 calc R . .
H19B H 0.0239 0.2562 0.0489 0.030 Uiso 1 1 calc R . .
N1 N 0.56932(18) 0.0926(4) 0.14341(8) 0.0200(8) Uani 1 1 d . . .
N2 N 0.5668(2) 0.1542(4) 0.21200(8) 0.0262(9) Uani 1 1 d . . .
N3 N 0.59757(18) 0.3964(4) 0.17013(8) 0.0181(8) Uani 1 1 d . . .
N4 N 0.5562(2) 0.3462(4) 0.10104(9) 0.0203(9) Uani 1 1 d . . .
N5 N 0.4686(2) -0.0387(5) 0.17376(9) 0.0242(9) Uani 1 1 d . . .
N6 N 0.42277(19) 0.7785(4) 0.10638(8) 0.0216(8) Uani 1 1 d . . .
N7 N 0.41701(19) 0.7293(4) 0.03654(8) 0.0226(8) Uani 1 1 d . . .
N8 N 0.38290(19) 0.4841(4) 0.07715(8) 0.0218(8) Uani 1 1 d . . .
N9 N 0.4272(2) 0.5187(4) 0.14622(9) 0.0213(8) Uani 1 1 d . . .
N10 N 0.5216(2) 0.9102(4) 0.07449(9) 0.0203(9) Uani 1 1 d . . .
N11 N 0.1552(2) 0.0344(4) 0.17547(9) 0.0325(10) Uani 1 1 d . . .
N12 N 0.07967(19) 0.2284(4) 0.21278(8) 0.0250(9) Uani 1 1 d . . .
N13 N 0.05525(18) 0.2569(4) 0.14201(8) 0.0204(8) Uani 1 1 d . . .
N14 N 0.0611(2) -0.0441(5) 0.11772(10) 0.0254(9) Uani 1 1 d . . .
N15 N -0.03521(19) 0.3905(4) 0.17792(9) 0.0206(8) Uani 1 1 d . . .
N16 N -0.10393(18) 0.5607(4) 0.11021(8) 0.0180(8) Uani 1 1 d . . .
N17 N -0.12062(18) 0.6034(4) 0.03977(8) 0.0186(8) Uani 1 1 d . . .
N18 N -0.1234(2) 0.8644(4) 0.08232(9) 0.0273(9) Uani 1 1 d . . .
N19 N -0.0735(2) 0.8203(5) 0.15066(9) 0.0237(9) Uani 1 1 d . . .
N20 N -0.0044(2) 0.4484(4) 0.07656(9) 0.0216(9) Uani 1 1 d . . .
O1 O 0.68238(14) 0.2575(3) 0.13293(7) 0.0194(6) Uani 1 1 d . . .
O2 O 0.30370(15) 0.6315(3) 0.11609(7) 0.0217(7) Uani 1 1 d . . .
O3 O 0.16661(15) 0.1623(3) 0.11706(8) 0.0279(7) Uani 1 1 d . . .
O4 O -0.20613(14) 0.7530(3) 0.12354(7) 0.0182(6) Uani 1 1 d . . .
P1 P 0.59957(6) 0.27127(13) 0.13830(3) 0.0165(2) Uani 1 1 d . . .
P2 P 0.55261(6) 0.03063(14) 0.17954(3) 0.0213(3) Uani 1 1 d . . .
P3 P 0.60125(6) 0.32772(13) 0.20777(3) 0.0196(3) Uani 1 1 d . . .
P4 P 0.38591(6) 0.60482(13) 0.10987(3) 0.0173(2) Uani 1 1 d . . .
P5 P 0.43671(6) 0.84575(13) 0.06994(3) 0.0194(3) Uani 1 1 d . . .
P6 P 0.37850(6) 0.55934(13) 0.03967(3) 0.0206(3) Uani 1 1 d . . .
P7 P 0.10855(6) 0.10557(13) 0.13946(3) 0.0185(3) Uani 1 1 d . . .
P8 P 0.04965(6) 0.33431(13) 0.17865(3) 0.0195(3) Uani 1 1 d . . .
P9 P 0.13805(6) 0.08743(14) 0.21131(3) 0.0235(3) Uani 1 1 d . . .
P10 P -0.12544(6) 0.74770(13) 0.11504(3) 0.0168(2) Uani 1 1 d . . .
P11 P -0.09198(6) 0.49317(13) 0.07353(3) 0.0180(3) Uani 1 1 d . . .
P12 P -0.12621(6) 0.79428(13) 0.04493(3) 0.0183(3) Uani 1 1 d . . .
Cl1 Cl 0.62325(7) -0.16210(14) 0.19459(3) 0.0374(3) Uani 1 1 d . . .
Cl2 Cl 0.55245(7) 0.48992(14) 0.23423(3) 0.0350(3) Uani 1 1 d . . .
Cl3 Cl 0.70627(6) 0.33342(15) 0.23578(3) 0.0366(3) Uani 1 1 d . . .
Cl4 Cl 0.37022(6) 1.04828(14) 0.05813(3) 0.0350(3) Uani 1 1 d . . .
Cl5 Cl 0.42122(7) 0.39563(13) 0.01106(3) 0.0334(3) Uani 1 1 d . . .
Cl6 Cl 0.27235(6) 0.56929(16) 0.01317(3) 0.0410(3) Uani 1 1 d . . .
Cl7 Cl 0.11300(7) 0.54499(14) 0.18382(3) 0.0379(3) Uani 1 1 d . . .
Cl8 Cl 0.23494(6) 0.14071(15) 0.24327(3) 0.0387(3) Uani 1 1 d . . .
Cl9 Cl 0.10595(7) -0.10719(14) 0.23603(3) 0.0399(3) Uani 1 1 d . . .
Cl10 Cl -0.15040(6) 0.28016(13) 0.06420(3) 0.0288(3) Uani 1 1 d . . .
Cl11 Cl -0.21474(6) 0.87564(14) 0.01080(3) 0.0345(3) Uani 1 1 d . . .
Cl12 Cl -0.04403(7) 0.90561(14) 0.02576(3) 0.0347(3) Uani 1 1 d . . .
H4N H 0.514(2) 0.343(5) 0.0990(11) 0.021(14) Uiso 1 1 d . . .
H5N H 0.460(2) -0.084(5) 0.1566(10) 0.022(13) Uiso 1 1 d . . .
H9N H 0.475(2) 0.515(4) 0.1498(10) 0.015(12) Uiso 1 1 d . . .
H10N H 0.533(2) 0.956(5) 0.0906(10) 0.021(13) Uiso 1 1 d . . .
H14N H 0.026(2) -0.016(4) 0.1048(10) 0.008(11) Uiso 1 1 d . . .
H15N H -0.049(2) 0.442(5) 0.1596(11) 0.034(14) Uiso 1 1 d . . .
H19N H -0.032(2) 0.822(4) 0.1499(10) 0.005(11) Uiso 1 1 d . . .
H20N H 0.010(2) 0.404(4) 0.0937(9) 0.006(11) Uiso 1 1 d . . .

loop_
_atom_site_aniso_label
_atom_site_aniso_U_11
_atom_site_aniso_U_22
_atom_site_aniso_U_33
_atom_site_aniso_U_23
_atom_site_aniso_U_13
_atom_site_aniso_U_12
C20 0.027(3) 0.054(3) 0.028(2) -0.014(2) 0.011(2) -0.004(2)
C1 0.019(3) 0.032(3) 0.028(2) 0.004(2) 0.0109(19) -0.009(2)
C2 0.022(3) 0.029(3) 0.021(2) 0.0059(19) 0.0084(19) -0.005(2)
C3 0.026(3) 0.034(3) 0.020(2) 0.0082(19) 0.0048(19) 0.003(2)
C4 0.029(3) 0.046(3) 0.020(2) 0.009(2) 0.002(2) -0.017(2)
C5 0.037(3) 0.051(3) 0.045(3) 0.011(3) 0.016(3) 0.008(3)
C6 0.015(2) 0.026(3) 0.032(2) 0.006(2) 0.0050(19) -0.0045(19)
C7 0.022(3) 0.022(2) 0.027(2) 0.006(2) 0.0057(19) -0.007(2)
C8 0.027(3) 0.027(3) 0.026(2) 0.010(2) 0.005(2) 0.001(2)
C9 0.029(3) 0.024(3) 0.0170(19) 0.0041(18) 0.0067(19) -0.001(2)
C10 0.028(3) 0.031(3) 0.031(2) 0.003(2) 0.012(2) -0.001(2)
C11 0.036(3) 0.025(3) 0.037(3) -0.012(2) 0.009(2) 0.001(2)
C12 0.034(3) 0.033(3) 0.024(2) -0.006(2) 0.008(2) 0.008(2)
C13 0.029(3) 0.041(3) 0.041(3) -0.010(2) 0.023(2) 0.003(2)
C14 0.029(3) 0.032(3) 0.021(2) -0.006(2) 0.004(2) 0.007(2)
C15 0.026(3) 0.041(3) 0.032(2) -0.009(2) 0.010(2) 0.000(2)
C16 0.037(3) 0.023(3) 0.023(2) -0.007(2) 0.002(2) -0.003(2)
C17 0.036(3) 0.027(3) 0.021(2) -0.005(2) 0.011(2) 0.005(2)
C18 0.029(3) 0.029(3) 0.032(2) -0.007(2) 0.011(2) 0.007(2)
C19 0.027(3) 0.031(3) 0.016(2) -0.0043(18) 0.0045(19) 0.002(2)
N1 0.027(2) 0.0179(19) 0.0156(16) -0.0032(14) 0.0058(15) -0.0080(16)
N2 0.032(2) 0.031(2) 0.0164(17) 0.0003(16) 0.0061(16) -0.0135(17)
N3 0.0179(19) 0.021(2) 0.0162(16) -0.0005(15) 0.0058(15) 0.0008(15)
N4 0.011(2) 0.031(2) 0.0194(18) 0.0079(16) 0.0051(16) -0.0023(18)
N5 0.027(2) 0.033(2) 0.0123(17) 0.0027(17) 0.0027(16) -0.0109(18)
N6 0.026(2) 0.021(2) 0.0177(17) -0.0043(15) 0.0051(15) -0.0090(16)
N7 0.029(2) 0.022(2) 0.0152(16) -0.0023(15) 0.0008(16) -0.0085(16)
N8 0.028(2) 0.0173(19) 0.0206(17) -0.0003(15) 0.0072(16) -0.0040(16)
N9 0.013(2) 0.032(2) 0.0180(17) 0.0062(16) 0.0016(16) 0.0006(17)
N10 0.024(2) 0.021(2) 0.0146(17) -0.0019(16) 0.0017(16) -0.0060(17)
N11 0.033(2) 0.043(2) 0.0187(18) -0.0036(18) 0.0000(17) 0.0210(19)
N12 0.026(2) 0.031(2) 0.0171(17) -0.0011(16) 0.0018(16) 0.0117(17)
N13 0.024(2) 0.023(2) 0.0145(16) -0.0009(15) 0.0031(15) 0.0066(16)
N14 0.013(2) 0.032(2) 0.029(2) -0.0132(18) -0.0019(17) 0.0020(18)
N15 0.018(2) 0.027(2) 0.0157(17) -0.0032(16) 0.0012(15) 0.0079(16)
N16 0.020(2) 0.0153(19) 0.0187(16) 0.0007(14) 0.0047(15) 0.0039(15)
N17 0.024(2) 0.0154(19) 0.0149(16) 0.0002(14) 0.0016(15) 0.0013(15)
N18 0.050(3) 0.0138(19) 0.0203(18) -0.0014(15) 0.0117(18) -0.0022(17)
N19 0.012(2) 0.035(2) 0.0243(19) -0.0112(17) 0.0049(17) -0.0017(18)
N20 0.024(2) 0.026(2) 0.0147(17) 0.0017(16) 0.0052(16) 0.0061(17)
O1 0.0139(16) 0.0228(16) 0.0227(14) 0.0031(13) 0.0062(12) -0.0010(12)
O2 0.0203(17) 0.0212(16) 0.0243(15) 0.0036(13) 0.0060(13) 0.0018(13)
O3 0.0209(17) 0.0275(17) 0.0407(18) -0.0118(15) 0.0188(14) -0.0059(14)
O4 0.0158(16) 0.0150(15) 0.0260(15) -0.0042(12) 0.0091(12) 0.0004(12)
P1 0.0169(6) 0.0197(6) 0.0133(5) 0.0011(4) 0.0042(4) -0.0015(5)
P2 0.0223(7) 0.0250(7) 0.0166(5) 0.0018(5) 0.0042(5) -0.0069(5)
P3 0.0202(6) 0.0255(7) 0.0135(5) -0.0009(5) 0.0046(4) -0.0045(5)
P4 0.0175(6) 0.0187(6) 0.0158(5) 0.0012(4) 0.0037(4) -0.0018(5)
P5 0.0215(6) 0.0198(6) 0.0163(5) 0.0009(5) 0.0024(5) -0.0036(5)
P6 0.0231(7) 0.0220(6) 0.0157(5) -0.0012(5) 0.0017(5) -0.0056(5)
P7 0.0172(6) 0.0229(6) 0.0157(5) -0.0031(5) 0.0038(4) 0.0018(5)
P8 0.0206(6) 0.0215(6) 0.0159(5) -0.0041(5) 0.0029(5) 0.0041(5)
P9 0.0216(7) 0.0305(7) 0.0179(5) -0.0022(5) 0.0025(5) 0.0105(5)
P10 0.0202(6) 0.0168(6) 0.0144(5) -0.0014(4) 0.0060(4) -0.0020(5)
P11 0.0217(6) 0.0171(6) 0.0159(5) -0.0008(4) 0.0056(5) 0.0014(5)
P12 0.0221(6) 0.0188(6) 0.0149(5) -0.0004(4) 0.0058(5) -0.0013(5)
Cl1 0.0372(8) 0.0339(7) 0.0423(7) 0.0135(6) 0.0107(6) 0.0058(6)
Cl2 0.0453(8) 0.0400(7) 0.0239(5) -0.0041(5) 0.0170(5) 0.0042(6)
Cl3 0.0193(6) 0.0622(9) 0.0260(6) 0.0004(6) -0.0009(5) -0.0118(6)
Cl4 0.0292(7) 0.0307(7) 0.0467(7) 0.0126(6) 0.0114(6) 0.0084(5)
Cl5 0.0498(8) 0.0297(7) 0.0243(5) -0.0039(5) 0.0162(5) -0.0020(6)
Cl6 0.0242(7) 0.0599(9) 0.0338(6) -0.0008(6) -0.0065(5) -0.0091(6)
Cl7 0.0332(7) 0.0352(7) 0.0466(7) -0.0130(6) 0.0111(6) -0.0089(6)
Cl8 0.0239(7) 0.0554(8) 0.0330(6) -0.0124(6) -0.0031(5) 0.0078(6)
Cl9 0.0468(8) 0.0345(7) 0.0412(7) 0.0060(6) 0.0155(6) 0.0091(6)
Cl10 0.0341(7) 0.0211(6) 0.0329(6) -0.0045(5) 0.0104(5) -0.0055(5)
Cl11 0.0301(7) 0.0364(7) 0.0343(6) 0.0036(5) 0.0001(5) 0.0123(5)
Cl12 0.0381(7) 0.0415(7) 0.0286(6) -0.0014(5) 0.0163(5) -0.0166(6)

loop_
_atom_type_symbol
_atom_type_description
_atom_type_scat_dispersion_real
_atom_type_scat_dispersion_imag
_atom_type_scat_source
C C 0.0033 0.0016 'International Tables Vol C Tables 4.2.6.8 and 6.1.1.4'
H H 0.0000 0.0000 'International Tables Vol C Tables 4.2.6.8 and 6.1.1.4'
N N 0.0061 0.0033 'International Tables Vol C Tables 4.2.6.8 and 6.1.1.4'
O O 0.0106 0.0060 'International Tables Vol C Tables 4.2.6.8 and 6.1.1.4'
P P 0.1023 0.0942 'International Tables Vol C Tables 4.2.6.8 and 6.1.1.4'
Cl Cl 0.1484 0.1585 'International Tables Vol C Tables 4.2.6.8 and 6.1.1.4'

loop_
_geom_angle_atom_site_label_1
_geom_angle_atom_site_label_2
_geom_angle_atom_site_label_3
_geom_angle
_geom_angle_site_symmetry_1
_geom_angle_site_symmetry_3
O1 C1 C2 109.2(3) . .
C3 C2 C1 111.2(4) . .
N4 C3 C2 109.9(3) . .
N5 C4 C5 111.2(3) . .
O2 C6 C7 110.0(3) . .
C8 C7 C6 110.6(4) . .
N9 C8 C7 110.1(3) . .
N10 C9 C10 111.3(3) . .
N14 C11 C12 112.4(4) . .
C13 C12 C11 111.0(4) . .
O3 C13 C12 111.6(4) . .
N15 C14 C15 110.7(3) . .
N19 C16 C17 109.8(3) . .
C18 C17 C16 110.8(4) . .
O4 C18 C17 109.7(3) . .
N20 C19 C20 110.0(3) . .
P1 N1 P2 122.6(2) . .
P3 N2 P2 119.0(2) . .
P3 N3 P1 120.0(2) . .
C3 N4 P1 117.5(3) . .
C4 N5 P2 123.9(3) . .
P4 N6 P5 122.0(2) . .
P6 N7 P5 119.2(2) . .
P6 N8 P4 119.6(2) . .
C8 N9 P4 118.0(3) . .
C9 N10 P5 121.3(3) . .
P9 N11 P7 121.8(2) . .
P9 N12 P8 118.9(2) . .
P7 N13 P8 121.11(19) . .
C11 N14 P7 115.4(3) . .
C14 N15 P8 121.5(3) . .
P10 N16 P11 121.2(2) . .
P12 N17 P11 117.79(19) . .
P12 N18 P10 122.2(2) . .
C16 N19 P10 117.2(3) . .
C19 N20 P11 121.6(3) . .
C1 O1 P1 116.3(2) . .
C6 O2 P4 116.1(2) . .
C13 O3 P7 118.3(3) . .
C18 O4 P10 116.5(2) . .
O1 P1 N1 108.81(17) . .
O1 P1 N3 108.70(16) . .
N1 P1 N3 114.63(18) . .
O1 P1 N4 102.28(18) . .
N1 P1 N4 109.70(18) . .
N3 P1 N4 111.95(18) . .
N1 P2 N2 118.70(18) . .
N1 P2 N5 109.58(17) . .
N2 P2 N5 109.2(2) . .
N1 P2 Cl1 106.06(14) . .
N2 P2 Cl1 105.11(14) . .
N5 P2 Cl1 107.60(15) . .
N2 P3 N3 118.60(17) . .
N2 P3 Cl2 107.92(15) . .
N3 P3 Cl2 108.41(14) . .
N2 P3 Cl3 108.85(14) . .
N3 P3 Cl3 111.16(13) . .
Cl2 P3 Cl3 100.28(7) . .
N6 P4 O2 108.95(17) . .
N6 P4 N8 114.98(18) . .
O2 P4 N8 109.03(16) . .
N6 P4 N9 109.19(18) . .
O2 P4 N9 102.09(18) . .
N8 P4 N9 111.79(18) . .
N7 P5 N6 118.72(18) . .
N7 P5 N10 109.6(2) . .
N6 P5 N10 109.62(18) . .
N7 P5 Cl4 105.45(13) . .
N6 P5 Cl4 106.46(14) . .
N10 P5 Cl4 106.17(14) . .
N7 P6 N8 118.39(17) . .
N7 P6 Cl5 108.08(15) . .
N8 P6 Cl5 108.21(14) . .
N7 P6 Cl6 109.04(13) . .
N8 P6 Cl6 111.06(14) . .
Cl5 P6 Cl6 100.52(7) . .
O3 P7 N13 107.45(17) . .
O3 P7 N11 107.36(19) . .
N13 P7 N11 116.65(18) . .
O3 P7 N14 105.88(18) . .
N13 P7 N14 110.05(18) . .
N11 P7 N14 108.9(2) . .
N13 P8 N12 118.11(18) . .
N13 P8 N15 109.47(17) . .
N12 P8 N15 109.6(2) . .
N13 P8 Cl7 106.33(14) . .
N12 P8 Cl7 106.02(14) . .
N15 P8 Cl7 106.66(14) . .
N11 P9 N12 119.64(18) . .
N11 P9 Cl8 108.11(15) . .
N12 P9 Cl8 109.89(14) . .
N11 P9 Cl9 110.45(16) . .
N12 P9 Cl9 106.83(15) . .
Cl8 P9 Cl9 100.17(7) . .
O4 P10 N16 108.39(16) . .
O4 P10 N18 109.12(17) . .
N16 P10 N18 115.07(18) . .
O4 P10 N19 102.51(18) . .
N16 P10 N19 109.41(18) . .
N18 P10 N19 111.54(19) . .
N16 P11 N17 118.23(17) . .
N16 P11 N20 108.90(17) . .
N17 P11 N20 109.87(19) . .
N16 P11 Cl10 107.06(13) . .
N17 P11 Cl10 104.89(12) . .
N20 P11 Cl10 107.30(14) . .
N18 P12 N17 119.36(18) . .
N18 P12 Cl11 112.17(15) . .
N17 P12 Cl11 107.83(12) . .
N18 P12 Cl12 107.38(15) . .
N17 P12 Cl12 108.73(14) . .
Cl11 P12 Cl12 99.50(7) . .

loop_
_geom_bond_atom_site_label_1
_geom_bond_atom_site_label_2
_geom_bond_distance
_geom_bond_site_symmetry_2
C20 C19 1.517(6) .
C1 O1 1.475(5) .
C1 C2 1.519(5) .
C2 C3 1.509(6) .
C3 N4 1.480(5) .
C4 N5 1.475(5) .
C4 C5 1.500(6) .
C6 O2 1.461(5) .
C6 C7 1.526(5) .
C7 C8 1.517(6) .
C8 N9 1.472(5) .
C9 N10 1.466(5) .
C9 C10 1.511(5) .
C11 N14 1.482(5) .
C11 C12 1.523(6) .
C12 C13 1.507(6) .
C13 O3 1.467(5) .
C14 N15 1.474(5) .
C14 C15 1.497(6) .
C16 N19 1.472(5) .
C16 C17 1.521(6) .
C17 C18 1.516(5) .
C18 O4 1.465(5) .
C19 N20 1.472(5) .
N1 P1 1.583(3) .
N1 P2 1.593(3) .
N2 P3 1.569(3) .
N2 P2 1.603(3) .
N3 P3 1.569(3) .
N3 P1 1.618(3) .
N4 P1 1.635(3) .
N5 P2 1.611(4) .
N6 P4 1.584(3) .
N6 P5 1.600(3) .
N7 P6 1.569(3) .
N7 P5 1.599(3) .
N8 P6 1.581(3) .
N8 P4 1.609(3) .
N9 P4 1.632(3) .
N10 P5 1.615(4) .
N11 P9 1.563(4) .
N11 P7 1.605(3) .
N12 P9 1.577(3) .
N12 P8 1.595(3) .
N13 P7 1.587(3) .
N13 P8 1.593(3) .
N14 P7 1.633(4) .
N15 P8 1.614(4) .
N16 P10 1.593(3) .
N16 P11 1.597(3) .
N17 P12 1.573(3) .
N17 P11 1.599(3) .
N18 P12 1.566(3) .
N18 P10 1.605(3) .
N19 P10 1.635(4) .
N20 P11 1.625(4) .
O1 P1 1.576(3) .
O2 P4 1.587(3) .
O3 P7 1.579(3) .
O4 P10 1.579(3) .
P2 Cl1 2.0427(16) .
P3 Cl2 1.9989(16) .
P3 Cl3 2.0132(15) .
P5 Cl4 2.0458(15) .
P6 Cl5 2.0012(16) .
P6 Cl6 2.0118(15) .
P8 Cl7 2.0568(16) .
P9 Cl8 2.0023(15) .
P9 Cl9 2.0070(17) .
P11 Cl10 2.0311(15) .
P12 Cl11 1.9959(15) .
P12 Cl12 2.0270(16) .
